data_7240250
loop_
_publ_author_name
'Ma, Yu-Lu'
'Meng, Qin'
'Xu, Zhong-Xuan'

_publ_section_title
;
 Semi-conductive helical homochiral metal&#x2212;organic frameworks based
 on enantiomeric proline derivatives
;
_journal_name_full CrystEngComm
_journal_paper_doi 10.1039/D0CE00262C
_journal_year 2020
_chemical_absolute_configuration rm
_chemical_formula_moiety 'C23 H19 Co N3 O5, H2 O, 0.5(O)'
_chemical_formula_sum 'C23 H22 Co N3 O6.5'
_chemical_formula_weight 503.36
_space_group_crystal_system orthorhombic
_space_group_IT_number 20
_space_group_name_Hall 'C 2c 2'
_space_group_name_H-M_alt 'C 2 2 21'
_atom_sites_solution_hydrogens mixed
_atom_sites_solution_primary dual
_audit_creation_date 2020-02-10
_audit_creation_method
;
Olex2 1.2
(compiled 2018.05.29 svn.r3508 for OlexSys, GUI svn.r5506)
;
_audit_update_record
;
2020-02-21 deposited with the CCDC.	2020-04-03 downloaded from the CCDC.
;
_cell_angle_alpha 90
_cell_angle_beta 90
_cell_angle_gamma 90
_cell_formula_units_Z 8
_cell_length_a 11.4166(9)
_cell_length_b 17.5949(13)
_cell_length_c 23.3418(16)
_cell_measurement_reflns_used 8192
_cell_measurement_temperature 293(2)
_cell_measurement_theta_max 30.3440
_cell_measurement_theta_min 4.0120
_cell_volume 4688.8(6)
_computing_cell_refinement 'CrysAlisPro 1.171.39.7e (Rigaku OD, 2015)'
_computing_data_collection 'CrysAlisPro 1.171.39.7e (Rigaku OD, 2015)'
_computing_data_reduction 'CrysAlisPro 1.171.39.7e (Rigaku OD, 2015)'
_computing_molecular_graphics 'Olex2 (Dolomanov et al., 2009)'
_computing_publication_material 'Olex2 (Dolomanov et al., 2009)'
_computing_structure_refinement 'ShelXL (Sheldrick, 2015)'
_computing_structure_solution 'ShelXT (Sheldrick, 2015)'
_diffrn_ambient_temperature 293(2)
_diffrn_detector 'CCD plate'
_diffrn_measured_fraction_theta_full 0.995
_diffrn_measured_fraction_theta_max 0.924
_diffrn_measurement_details
;
List of Runs (angles in degrees, time in seconds):

  # Type    Start    End  Width  t~exp~   \w     \q     \k     \f   Frames
#--------------------------------------------------------------------------
  1  \w    -89.00 -61.00   0.50   72.99    --   -0.00 -38.00-180.00   56
  2  \w    -31.00  -4.00   0.50   72.99    --   -0.00 -38.00-180.00   54
  3  \w      8.00  34.00   0.50   72.99    --   -0.00  38.00-150.00   52
  4  \w    -37.00  29.00   0.50   72.99    --   -0.00 -82.00  30.00  132
  5  \w    -15.00  10.00   0.50   72.99    --   -0.00  38.00   0.00   50
  6  \w    -58.00 -20.50   0.50   72.99    --   -0.00 -82.00 -90.00   75
;
_diffrn_measurement_device 'four-circle diffractometer'
_diffrn_measurement_device_type 'XtaLAB Pro: Kappa single'
_diffrn_measurement_method '\w scans'
_diffrn_orient_matrix_type 'CrysAlisPro convention (1999,Acta A55,543-557)'
_diffrn_orient_matrix_UB_11 0.0268006000
_diffrn_orient_matrix_UB_12 -0.0309535000
_diffrn_orient_matrix_UB_13 -0.0143881000
_diffrn_orient_matrix_UB_21 0.0049234000
_diffrn_orient_matrix_UB_22 0.0224184000
_diffrn_orient_matrix_UB_23 -0.0251423000
_diffrn_orient_matrix_UB_31 0.0558620000
_diffrn_orient_matrix_UB_32 0.0128815000
_diffrn_orient_matrix_UB_33 0.0091360000
_diffrn_radiation_monochromator graphite
_diffrn_radiation_probe x-ray
_diffrn_radiation_type MoK\a
_diffrn_radiation_wavelength 0.71073
_diffrn_reflns_av_R_equivalents 0.0367
_diffrn_reflns_av_unetI/netI 0.0357
_diffrn_reflns_Laue_measured_fraction_full 0.995
_diffrn_reflns_Laue_measured_fraction_max 0.924
_diffrn_reflns_limit_h_max 15
_diffrn_reflns_limit_h_min -15
_diffrn_reflns_limit_k_max 24
_diffrn_reflns_limit_k_min -24
_diffrn_reflns_limit_l_max 31
_diffrn_reflns_limit_l_min -30
_diffrn_reflns_number 20895
_diffrn_reflns_point_group_measured_fraction_full 0.991
_diffrn_reflns_point_group_measured_fraction_max 0.889
_diffrn_reflns_theta_full 25.242
_diffrn_reflns_theta_max 30.165
_diffrn_reflns_theta_min 3.675
_diffrn_source 'fine-focus sealed X-ray tube'
_diffrn_source_type 'Enhance (Mo) X-ray Source'
_exptl_absorpt_coefficient_mu 0.778
_exptl_absorpt_correction_T_max 1.00000
_exptl_absorpt_correction_T_min 0.33116
_exptl_absorpt_correction_type multi-scan
_exptl_absorpt_process_details
;
CrysAlisPro 1.171.39.7e (Rigaku Oxford Diffraction, 2015)
Empirical absorption correction using spherical harmonics,
 implemented in SCALE3 ABSPACK scaling algorithm.
;
_exptl_crystal_colour 'metallic light red'
_exptl_crystal_colour_lustre metallic
_exptl_crystal_colour_modifier light
_exptl_crystal_colour_primary red
_exptl_crystal_density_diffrn 1.426
_exptl_crystal_description needle
_exptl_crystal_F_000 2080
_exptl_crystal_size_max 0.3
_exptl_crystal_size_mid 0.1
_exptl_crystal_size_min 0.1
_refine_diff_density_max 0.348
_refine_diff_density_min -0.294
_refine_diff_density_rms 0.062
_refine_ls_abs_structure_details
;
 Flack x determined using 2298 quotients [(I+)-(I-)]/[(I+)+(I-)]
 (Parsons, Flack and Wagner, Acta Cryst. B69 (2013) 249-259).
;
_refine_ls_abs_structure_Flack 0.009(6)
_refine_ls_extinction_method none
_refine_ls_goodness_of_fit_ref 1.004
_refine_ls_hydrogen_treatment constr
_refine_ls_matrix_type full
_refine_ls_number_parameters 315
_refine_ls_number_reflns 6175
_refine_ls_number_restraints 0
_refine_ls_restrained_S_all 1.004
_refine_ls_R_factor_all 0.0350
_refine_ls_R_factor_gt 0.0316
_refine_ls_shift/su_max 0.001
_refine_ls_shift/su_mean 0.000
_refine_ls_structure_factor_coef Fsqd
_refine_ls_weighting_details 'w=1/[\s^2^(Fo^2^)+(0.0570P)^2^+0.2735P] where P=(Fo^2^+2Fc^2^)/3'
_refine_ls_weighting_scheme calc
_refine_ls_wR_factor_gt 0.0809
_refine_ls_wR_factor_ref 0.0822
_reflns_Friedel_coverage 0.754
_reflns_Friedel_fraction_full 0.986
_reflns_Friedel_fraction_max 0.846
_reflns_number_gt 5756
_reflns_number_total 6175
_reflns_threshold_expression 'I > 2\s(I)'
_cod_data_source_file d0ce00262c2.cif
_cod_data_source_block 2-L
_cod_original_formula_sum 'C23 H22 Co N3 O6.50'
_cod_database_code 7240250
_shelx_shelxl_version_number 2017/1
_chemical_oxdiff_formula CHONCo
_shelx_space_group_comment
;
The symmetry employed for this shelxl refinement is uniquely defined
by the following loop, which should always be used as a source of
symmetry information in preference to the above space-group names.
They are only intended as comments.
;
_shelx_estimated_absorpt_t_max 0.926
_shelx_estimated_absorpt_t_min 0.800
_reflns_odcompleteness_completeness 99.48
_reflns_odcompleteness_iscentric 1
_reflns_odcompleteness_theta 27.04
_olex2_refinement_description
;
1. Fixed Uiso
 At 1.2 times of:
  All C(H) groups, All C(H,H) groups, All C(H,H,H,H) groups
 At 1.5 times of:
  All O(H,H) groups
2. Others
 Fixed Sof: H3AA(0.7) H3AB(0.7) H3BC(0.3) H3BD(0.3) H5AA(0.7) H5AB(0.7)
 H5BC(0.3) H5BD(0.3) C4B(0.7) H4BA(0.7) H4BB(0.7) C4A(0.3) H4AA(0.3) H4AB(0.3)
3.a Free rotating group:
 O1W(H1WA,H1WB)
3.b Ternary CH refined with riding coordinates:
 C2(H2)
3.c Secondary CH2 refined with riding coordinates:
 C3(H3AA,H3AB), C3(H3BC,H3BD), C5(H5AA,H5AB), C5(H5BC,H5BD), C4B(H4BA,H4BB),
 C4A(H4AA,H4AB)
3.d Aromatic/amide H refined with riding coordinates:
 C18(H18), C17(H17), C15(H15), C22(H22), C14(H14), C20(H20), C23(H23), C9(H9),
 C21(H21), C12(H12), C8(H8), C11(H11)
;
_olex2_submission_special_instructions 'No special instructions were received'
_oxdiff_exptl_absorpt_empirical_details
;
Empirical correction (ABSPACK) includes:
- Absorption correction using spherical harmonics
- Frame scaling
- Detector area scaling
;
_oxdiff_exptl_absorpt_empirical_full_max 2.036
_oxdiff_exptl_absorpt_empirical_full_min 0.388

loop_
_space_group_symop_operation_xyz
'x, y, z'
'-x, -y, z+1/2'
'-x, y, -z+1/2'
'x, -y, -z'
'x+1/2, y+1/2, z'
'-x+1/2, -y+1/2, z+1/2'
'-x+1/2, y+1/2, -z+1/2'
'x+1/2, -y+1/2, -z'

loop_
_atom_site_label
_atom_site_type_symbol
_atom_site_fract_x
_atom_site_fract_y
_atom_site_fract_z
_atom_site_U_iso_or_equiv
_atom_site_adp_type
_atom_site_occupancy
_atom_site_site_symmetry_order
_atom_site_calc_flag
_atom_site_refinement_flags_posn
_atom_site_refinement_flags_adp
_atom_site_refinement_flags_occupancy
_atom_site_disorder_assembly
_atom_site_disorder_group
Co1 Co 0.07579(3) 0.94708(2) 0.42174(2) 0.02076(9) Uani 1 1 d . . . . .
O4 O 0.40988(17) 0.56522(10) 0.83088(7) 0.0364(4) Uani 1 1 d . . . . .
O1 O 0.06665(18) 0.90275(13) 0.50072(8) 0.0434(4) Uani 1 1 d . . . . .
O2 O 0.07254(17) 0.93780(9) 0.59188(7) 0.0329(3) Uani 1 1 d . . . . .
N3 N 0.88691(17) 0.94755(12) 0.42022(8) 0.0277(4) Uani 1 1 d . . . . .
N2 N 0.26366(16) 0.95185(12) 0.42729(8) 0.0267(4) Uani 1 1 d . . . . .
O5 O 0.4055(2) 0.66935(11) 0.88113(8) 0.0405(5) Uani 1 1 d . . . . .
C18 C 0.3266(2) 0.91262(15) 0.46558(11) 0.0309(5) Uani 1 1 d . . . . .
H18 H 0.286836 0.883653 0.492629 0.037 Uiso 1 1 calc R . . . .
O3 O 0.2876(2) 0.81157(16) 0.59202(10) 0.0554(6) Uani 1 1 d . . . . .
C1 C 0.06734(19) 0.88932(12) 0.55279(9) 0.0227(4) Uani 1 1 d . . . . .
C17 C 0.4477(2) 0.91287(15) 0.46703(11) 0.0313(5) Uani 1 1 d . . . . .
H17 H 0.487352 0.884622 0.494553 0.038 Uiso 1 1 calc R . . . .
C19 C 0.64038(19) 0.95407(13) 0.42596(10) 0.0266(4) Uani 1 1 d . . . . .
O1W O 0.4607(3) 0.81700(19) 0.91979(19) 0.0843(11) Uani 1 1 d . . . . .
H1WA H 0.426946 0.774900 0.912914 0.126 Uiso 1 1 d G . . . .
H1WB H 0.533301 0.806347 0.919936 0.126 Uiso 1 1 d G . . . .
C13 C 0.3945(2) 0.63627(15) 0.83409(10) 0.0304(5) Uani 1 1 d . . . . .
C15 C 0.4447(2) 0.99769(18) 0.38825(12) 0.0373(6) Uani 1 1 d . . . . .
H15 H 0.482288 1.028156 0.361381 0.045 Uiso 1 1 calc R . . . .
C22 C 0.8261(2) 1.00032(17) 0.39151(12) 0.0356(6) Uani 1 1 d . . . . .
H22 H 0.867119 1.034834 0.368979 0.043 Uiso 1 1 calc R . . . .
C16 C 0.50996(19) 0.95558(13) 0.42712(10) 0.0263(4) Uani 1 1 d . . . . .
N1 N 0.1072(2) 0.78614(14) 0.62432(10) 0.0412(6) Uani 1 1 d . . . . .
C14 C 0.3234(2) 0.99425(19) 0.38955(12) 0.0369(6) Uani 1 1 d . . . . .
H14 H 0.281523 1.022714 0.362969 0.044 Uiso 1 1 calc R . . . .
C10 C 0.3570(2) 0.67833(15) 0.78118(10) 0.0322(5) Uani 1 1 d . . . . .
C20 C 0.7035(2) 0.89909(18) 0.45548(12) 0.0368(6) Uani 1 1 d . . . . .
H20 H 0.664890 0.863689 0.478259 0.044 Uiso 1 1 calc R . . . .
C23 C 0.7052(2) 1.00617(17) 0.39362(14) 0.0379(6) Uani 1 1 d . . . . .
H23 H 0.667178 1.044630 0.373589 0.045 Uiso 1 1 calc R . . . .
C9 C 0.3597(3) 0.75643(19) 0.77738(14) 0.0493(8) Uani 1 1 d . . . . .
H9 H 0.389283 0.784910 0.807651 0.059 Uiso 1 1 calc R . . . .
C21 C 0.8245(2) 0.89743(18) 0.45071(13) 0.0382(6) Uani 1 1 d . . . . .
H21 H 0.864806 0.859153 0.469860 0.046 Uiso 1 1 calc R . . . .
C2 C 0.0516(3) 0.80626(14) 0.56999(11) 0.0333(5) Uani 1 1 d . . . . .
H2 H 0.081773 0.773320 0.539515 0.040 Uiso 1 1 calc R . . . .
C3 C -0.0799(3) 0.78844(18) 0.58041(16) 0.0531(8) Uani 1 1 d . . . . .
H3AA H -0.124624 0.834927 0.584881 0.064 Uiso 0.7 1 calc R . . A 1
H3AB H -0.112292 0.759477 0.548808 0.064 Uiso 0.7 1 calc R . . A 1
H3BC H -0.129371 0.826464 0.562542 0.064 Uiso 0.3 1 calc R . . B 2
H3BD H -0.100254 0.738830 0.565278 0.064 Uiso 0.3 1 calc R . . B 2
C7 C 0.2722(3) 0.75197(17) 0.68418(12) 0.0415(6) Uani 1 1 d . . . . .
C6 C 0.2235(3) 0.78751(16) 0.63021(12) 0.0400(6) Uani 1 1 d . . . . .
C5 C 0.0202(4) 0.7681(3) 0.66911(16) 0.0621(10) Uani 1 1 d . . . . .
H5AA H 0.048670 0.728554 0.694488 0.075 Uiso 0.7 1 calc R . . C 1
H5AB H 0.000886 0.812778 0.691560 0.075 Uiso 0.7 1 calc R . . C 1
H5BC H 0.021321 0.714229 0.677869 0.075 Uiso 0.3 1 calc R . . D 2
H5BD H 0.036941 0.796282 0.703885 0.075 Uiso 0.3 1 calc R . . D 2
C12 C 0.2718(5) 0.6741(2) 0.68781(14) 0.0741(15) Uani 1 1 d . . . . .
H12 H 0.242043 0.645469 0.657644 0.089 Uiso 1 1 calc R . . . .
C8 C 0.3181(3) 0.79321(19) 0.72825(16) 0.0541(9) Uani 1 1 d . . . . .
H8 H 0.321721 0.845897 0.725666 0.065 Uiso 1 1 calc R . . . .
C11 C 0.3155(5) 0.63758(19) 0.73603(13) 0.0651(12) Uani 1 1 d . . . . .
H11 H 0.316409 0.584764 0.737464 0.078 Uiso 1 1 calc R . . . .
O2W O 0.500000 0.4516(3) 0.750000 0.131(3) Uani 1 2 d S T P . .
C4B C -0.0813(7) 0.7418(4) 0.6357(3) 0.0702(16) Uani 0.7 1 d . . . E 1
H4BA H -0.153447 0.750407 0.656700 0.084 Uiso 0.7 1 calc R . . E 1
H4BB H -0.074628 0.688001 0.627296 0.084 Uiso 0.7 1 calc R . . E 1
C4A C -0.0931(13) 0.7902(9) 0.6459(7) 0.066(4) Uani 0.3 1 d . . . E 2
H4AA H -0.114249 0.840790 0.658694 0.079 Uiso 0.3 1 calc R . . E 2
H4AB H -0.153438 0.754894 0.658090 0.079 Uiso 0.3 1 calc R . . E 2

loop_
_atom_site_aniso_label
_atom_site_aniso_U_11
_atom_site_aniso_U_22
_atom_site_aniso_U_33
_atom_site_aniso_U_23
_atom_site_aniso_U_13
_atom_site_aniso_U_12
Co1 0.01732(13) 0.02644(13) 0.01850(13) 0.00022(10) 0.00131(10) 0.00055(11)
O4 0.0430(11) 0.0396(9) 0.0266(8) 0.0082(6) -0.0016(7) 0.0076(9)
O1 0.0377(10) 0.0644(12) 0.0281(8) 0.0189(8) -0.0019(9) -0.0040(10)
O2 0.0340(9) 0.0276(8) 0.0371(8) -0.0003(6) 0.0017(7) 0.0014(8)
N3 0.0179(8) 0.0369(9) 0.0284(8) -0.0002(11) 0.0000(7) -0.0006(7)
N2 0.0186(8) 0.0328(9) 0.0287(9) 0.0028(9) 0.0007(7) 0.0006(7)
O5 0.0507(13) 0.0421(10) 0.0286(8) 0.0028(7) -0.0079(8) -0.0033(9)
C18 0.0210(11) 0.0369(13) 0.0346(13) 0.0062(10) 0.0037(9) 0.0004(9)
O3 0.0459(13) 0.0758(16) 0.0445(12) 0.0279(11) 0.0025(10) 0.0118(12)
C1 0.0139(9) 0.0279(9) 0.0262(9) 0.0061(7) -0.0010(8) 0.0021(8)
C17 0.0207(11) 0.0379(12) 0.0352(12) 0.0091(9) -0.0003(9) 0.0026(9)
C19 0.0181(9) 0.0323(11) 0.0295(11) -0.0010(11) 0.0008(8) 0.0004(8)
O1W 0.0614(18) 0.0748(19) 0.117(3) -0.053(2) -0.003(2) -0.0054(15)
C13 0.0243(12) 0.0409(13) 0.0260(11) 0.0080(9) -0.0010(8) 0.0003(9)
C15 0.0215(12) 0.0499(14) 0.0404(13) 0.0184(11) 0.0031(10) -0.0026(11)
C22 0.0237(12) 0.0371(12) 0.0460(15) 0.0131(11) 0.0005(10) -0.0036(10)
C16 0.0167(9) 0.0316(11) 0.0308(11) -0.0027(10) -0.0005(8) -0.0007(8)
N1 0.0491(15) 0.0424(12) 0.0321(11) 0.0165(9) 0.0047(10) 0.0108(10)
C14 0.0206(11) 0.0511(16) 0.0389(14) 0.0148(12) -0.0008(10) 0.0013(11)
C10 0.0319(13) 0.0390(13) 0.0258(11) 0.0087(9) 0.0008(9) 0.0070(10)
C20 0.0234(12) 0.0475(15) 0.0396(14) 0.0162(11) -0.0013(10) -0.0050(11)
C23 0.0229(12) 0.0342(13) 0.0567(17) 0.0149(12) -0.0009(11) 0.0001(10)
C9 0.060(2) 0.0440(16) 0.0439(16) 0.0106(12) -0.0184(14) -0.0093(14)
C21 0.0238(12) 0.0443(14) 0.0464(15) 0.0181(12) -0.0017(11) -0.0003(11)
C2 0.0440(16) 0.0268(10) 0.0291(12) 0.0017(8) -0.0017(10) 0.0034(10)
C3 0.0504(18) 0.0415(14) 0.0674(19) 0.0102(13) -0.008(2) -0.0197(14)
C7 0.0487(17) 0.0449(15) 0.0309(13) 0.0129(10) -0.0009(12) 0.0161(13)
C6 0.0493(17) 0.0380(13) 0.0326(13) 0.0112(10) -0.0012(12) 0.0146(12)
C5 0.061(2) 0.079(3) 0.0468(19) 0.0223(17) 0.0157(17) 0.0026(19)
C12 0.141(4) 0.0452(18) 0.0363(16) -0.0050(13) -0.036(2) 0.032(2)
C8 0.069(2) 0.0377(15) 0.0559(19) 0.0190(13) -0.0207(16) -0.0072(15)
C11 0.124(4) 0.0358(15) 0.0356(16) 0.0000(12) -0.0271(18) 0.0270(19)
O2W 0.231(9) 0.070(3) 0.093(4) 0.000 0.055(5) 0.000
C4B 0.077(4) 0.070(4) 0.063(3) 0.016(3) 0.015(3) -0.029(4)
C4A 0.054(8) 0.054(7) 0.090(10) 0.028(7) 0.023(7) -0.002(7)

loop_
_atom_type_symbol
_atom_type_description
_atom_type_scat_dispersion_real
_atom_type_scat_dispersion_imag
_atom_type_scat_source
C C 0.0033 0.0016 'International Tables Vol C Tables 4.2.6.8 and 6.1.1.4'
H H 0.0000 0.0000 'International Tables Vol C Tables 4.2.6.8 and 6.1.1.4'
N N 0.0061 0.0033 'International Tables Vol C Tables 4.2.6.8 and 6.1.1.4'
O O 0.0106 0.0060 'International Tables Vol C Tables 4.2.6.8 and 6.1.1.4'
Co Co 0.3494 0.9721 'International Tables Vol C Tables 4.2.6.8 and 6.1.1.4'

loop_
_geom_angle_atom_site_label_1
_geom_angle_atom_site_label_2
_geom_angle_atom_site_label_3
_geom_angle
_geom_angle_site_symmetry_1
_geom_angle_site_symmetry_3
_geom_angle_publ_flag
O4 Co1 N3 93.47(7) 6_564 1_455 ?
O4 Co1 N2 89.28(7) 6_564 . ?
O4 Co1 O5 59.12(7) 6_564 6_564 ?
O1 Co1 O4 151.27(8) . 6_564 ?
O1 Co1 O2 121.74(8) . 4_576 ?
O1 Co1 N3 87.97(8) . 1_455 ?
O1 Co1 N2 90.67(8) . . ?
O1 Co1 O5 92.16(8) . 6_564 ?
O2 Co1 O4 86.99(7) 4_576 6_564 ?
O2 Co1 N3 88.60(8) 4_576 1_455 ?
O2 Co1 N2 89.36(8) 4_576 . ?
O2 Co1 O5 146.03(7) 4_576 6_564 ?
N3 Co1 O5 95.19(8) 1_455 6_564 ?
N2 Co1 N3 176.49(8) . 1_455 ?
N2 Co1 O5 88.09(8) . 6_564 ?
C13 O4 Co1 92.98(14) . 6_565 ?
C1 O1 Co1 167.6(2) . . ?
C1 O2 Co1 124.16(15) . 4_576 ?
C22 N3 Co1 121.97(16) . 1_655 ?
C21 N3 Co1 121.39(17) . 1_655 ?
C21 N3 C22 116.5(2) . . ?
C18 N2 Co1 123.77(16) . . ?
C18 N2 C14 116.9(2) . . ?
C14 N2 Co1 119.32(16) . . ?
C13 O5 Co1 87.47(15) . 6_565 ?
N2 C18 H18 118.3 . . ?
N2 C18 C17 123.5(2) . . ?
C17 C18 H18 118.3 . . ?
O1 C1 O2 125.9(2) . . ?
O1 C1 C2 116.1(2) . . ?
O2 C1 C2 117.83(19) . . ?
C18 C17 H17 120.1 . . ?
C18 C17 C16 119.7(2) . . ?
C16 C17 H17 120.1 . . ?
C20 C19 C16 121.5(2) . . ?
C20 C19 C23 116.7(2) . . ?
C23 C19 C16 121.8(2) . . ?
H1WA O1W H1WB 104.5 . . ?
O4 C13 C10 118.5(2) . . ?
O5 C13 O4 119.9(2) . . ?
O5 C13 C10 121.5(2) . . ?
C16 C15 H15 120.1 . . ?
C14 C15 H15 120.1 . . ?
C14 C15 C16 119.9(2) . . ?
N3 C22 H22 118.3 . . ?
N3 C22 C23 123.4(2) . . ?
C23 C22 H22 118.3 . . ?
C17 C16 C19 120.9(2) . . ?
C15 C16 C17 116.8(2) . . ?
C15 C16 C19 122.3(2) . . ?
C2 N1 C5 112.0(3) . . ?
C6 N1 C2 121.1(2) . . ?
C6 N1 C5 126.9(3) . . ?
N2 C14 C15 123.2(2) . . ?
N2 C14 H14 118.4 . . ?
C15 C14 H14 118.4 . . ?
C9 C10 C13 122.6(3) . . ?
C11 C10 C13 118.5(2) . . ?
C11 C10 C9 118.9(2) . . ?
C19 C20 H20 120.3 . . ?
C21 C20 C19 119.5(2) . . ?
C21 C20 H20 120.3 . . ?
C19 C23 H23 120.1 . . ?
C22 C23 C19 119.8(2) . . ?
C22 C23 H23 120.1 . . ?
C10 C9 H9 119.8 . . ?
C10 C9 C8 120.4(3) . . ?
C8 C9 H9 119.8 . . ?
N3 C21 C20 124.0(3) . . ?
N3 C21 H21 118.0 . . ?
C20 C21 H21 118.0 . . ?
C1 C2 H2 109.5 . . ?
C1 C2 C3 110.4(2) . . ?
N1 C2 C1 114.1(2) . . ?
N1 C2 H2 109.5 . . ?
N1 C2 C3 103.6(2) . . ?
C3 C2 H2 109.5 . . ?
C2 C3 H3AA 110.8 . . ?
C2 C3 H3AB 110.8 . . ?
C2 C3 H3BC 110.9 . . ?
C2 C3 H3BD 110.9 . . ?
H3AA C3 H3AB 108.9 . . ?
H3BC C3 H3BD 108.9 . . ?
C4B C3 C2 104.5(4) . . ?
C4B C3 H3AA 110.8 . . ?
C4B C3 H3AB 110.8 . . ?
C4A C3 C2 104.3(6) . . ?
C4A C3 H3BC 110.9 . . ?
C4A C3 H3BD 110.9 . . ?
C12 C7 C6 117.6(3) . . ?
C8 C7 C6 123.3(3) . . ?
C8 C7 C12 119.1(3) . . ?
O3 C6 N1 121.6(2) . . ?
O3 C6 C7 121.9(3) . . ?
N1 C6 C7 116.3(3) . . ?
N1 C5 H5AA 111.2 . . ?
N1 C5 H5AB 111.2 . . ?
N1 C5 H5BC 110.5 . . ?
N1 C5 H5BD 110.5 . . ?
H5AA C5 H5AB 109.1 . . ?
H5BC C5 H5BD 108.7 . . ?
C4B C5 N1 102.8(3) . . ?
C4B C5 H5AA 111.2 . . ?
C4B C5 H5AB 111.2 . . ?
C4A C5 N1 106.0(6) . . ?
C4A C5 H5BC 110.5 . . ?
C4A C5 H5BD 110.5 . . ?
C7 C12 H12 119.6 . . ?
C7 C12 C11 120.7(3) . . ?
C11 C12 H12 119.6 . . ?
C9 C8 H8 119.9 . . ?
C7 C8 C9 120.2(3) . . ?
C7 C8 H8 119.9 . . ?
C10 C11 C12 120.6(3) . . ?
C10 C11 H11 119.7 . . ?
C12 C11 H11 119.7 . . ?
C3 C4B H4BA 110.6 . . ?
C3 C4B H4BB 110.6 . . ?
C5 C4B C3 105.7(4) . . ?
C5 C4B H4BA 110.6 . . ?
C5 C4B H4BB 110.6 . . ?
H4BA C4B H4BB 108.7 . . ?
C3 C4A H4AA 110.5 . . ?
C3 C4A H4AB 110.5 . . ?
C5 C4A C3 106.1(9) . . ?
C5 C4A H4AA 110.5 . . ?
C5 C4A H4AB 110.5 . . ?
H4AA C4A H4AB 108.7 . . ?

loop_
_geom_bond_atom_site_label_1
_geom_bond_atom_site_label_2
_geom_bond_distance
_geom_bond_site_symmetry_2
_geom_bond_publ_flag
Co1 O4 2.1381(16) 6_564 ?
Co1 O1 2.0046(17) . ?
Co1 O2 2.0506(16) 4_576 ?
Co1 N3 2.1566(19) 1_455 ?
Co1 N2 2.1505(19) . ?
Co1 O5 2.267(2) 6_564 ?
O4 C13 1.265(3) . ?
O1 C1 1.238(3) . ?
O2 C1 1.251(3) . ?
N3 C22 1.339(3) . ?
N3 C21 1.339(3) . ?
N2 C18 1.339(3) . ?
N2 C14 1.341(3) . ?
O5 C13 1.249(3) . ?
C18 H18 0.9300 . ?
C18 C17 1.382(3) . ?
O3 C6 1.228(4) . ?
C1 C2 1.526(3) . ?
C17 H17 0.9300 . ?
C17 C16 1.392(3) . ?
C19 C16 1.489(3) . ?
C19 C20 1.389(3) . ?
C19 C23 1.399(3) . ?
O1W H1WA 0.8501 . ?
O1W H1WB 0.8501 . ?
C13 C10 1.502(3) . ?
C15 H15 0.9300 . ?
C15 C16 1.388(3) . ?
C15 C14 1.386(3) . ?
C22 H22 0.9300 . ?
C22 C23 1.385(4) . ?
N1 C2 1.461(3) . ?
N1 C6 1.336(4) . ?
N1 C5 1.476(4) . ?
C14 H14 0.9300 . ?
C10 C9 1.377(4) . ?
C10 C11 1.360(4) . ?
C20 H20 0.9300 . ?
C20 C21 1.386(4) . ?
C23 H23 0.9300 . ?
C9 H9 0.9300 . ?
C9 C8 1.400(4) . ?
C21 H21 0.9300 . ?
C2 H2 0.9800 . ?
C2 C3 1.553(4) . ?
C3 H3AA 0.9700 . ?
C3 H3AB 0.9700 . ?
C3 H3BC 0.9700 . ?
C3 H3BD 0.9700 . ?
C3 C4B 1.529(7) . ?
C3 C4A 1.535(16) . ?
C7 C6 1.512(4) . ?
C7 C12 1.373(5) . ?
C7 C8 1.364(5) . ?
C5 H5AA 0.9700 . ?
C5 H5AB 0.9700 . ?
C5 H5BC 0.9700 . ?
C5 H5BD 0.9700 . ?
C5 C4B 1.472(8) . ?
C5 C4A 1.456(16) . ?
C12 H12 0.9300 . ?
C12 C11 1.389(4) . ?
C8 H8 0.9300 . ?
C11 H11 0.9300 . ?
C4B H4BA 0.9700 . ?
C4B H4BB 0.9700 . ?
C4A H4AA 0.9700 . ?
C4A H4AB 0.9700 . ?
